data_1527458
loop_
_publ_author_name
'Grin', Yu.'
'Sichevich, O.M.'
'Myakush, O.R.'

_publ_section_title
;
 Crystal structure of the compound Lu3 Pd1.6 Ga9.4
;
_journal_name_full Kristallografiya
_journal_page_first 898
_journal_page_last 901
_journal_volume 36
_journal_year 1991
_chemical_formula_sum 'Ga9.36 Lu3 Pd1.64'
_space_group_IT_number 71
_symmetry_space_group_name_Hall '-I 2 2'
_symmetry_space_group_name_H-M 'I m m m'
_cell_angle_alpha 90
_cell_angle_beta 90
_cell_angle_gamma 90
_cell_formula_units_Z 2
_cell_length_a 4.2113
_cell_length_b 9.467
_cell_length_c 12.308
_cell_volume 490.700
_citation_journal_id_ASTM KRISAJ
_cod_data_source_file Grin_KRISAJ_1991_514.cif
_cod_data_source_block Ga9.36Lu3Pd1.64
_cod_original_cell_volume 490.7
_cod_database_code 1527458

loop_
_symmetry_equiv_pos_as_xyz
x,y,z
-x,-y,z
x,-y,-z
-x,y,-z
-x,-y,-z
x,y,-z
-x,y,z
x,-y,z
x+1/2,y+1/2,z+1/2
-x+1/2,-y+1/2,z+1/2
x+1/2,-y+1/2,-z+1/2
-x+1/2,y+1/2,-z+1/2
-x+1/2,-y+1/2,-z+1/2
x+1/2,y+1/2,-z+1/2
-x+1/2,y+1/2,z+1/2
x+1/2,-y+1/2,z+1/2

loop_
_atom_site_label
_atom_site_type_symbol
_atom_site_fract_x
_atom_site_fract_y
_atom_site_fract_z
_atom_site_occupancy
_atom_site_U_iso_or_equiv
Lu1 Lu 0 0.5 0.5 1 0.0
Ga1 Ga 0.5 0 0 1 0.0
Pd4 Pd 0 0.181 0 0.82 0.0
Ga3 Ga 0 0.3672 0.153 1 0.0
Ga2 Ga 0 0.2816 0.3686 1 0.0
Ga4 Ga 0 0.181 0 0.18 0.0
Lu2 Lu 0 0 0.20142 1 0.0
